data_7248977
loop_
_publ_author_name
'Fu, Meitian'
'Li, Jingpeng'
'Zhang, Zhou'
'Wan, Juan'
'Yuan, Minglong'
'Huang, Chao'

_publ_section_title
;
 One-pot FeCl3-catalyzed sustainable synthesis of pyrimidines using
 ammonium iodide, aldehydes and alkyl lactate as raw materials
;
_journal_issue 15
_journal_name_full 'Green Chemistry'
_journal_page_first 8854
_journal_page_last 8860
_journal_paper_doi 10.1039/D4GC02655A
_journal_volume 26
_journal_year 2024
_chemical_absolute_configuration unk
_chemical_formula_moiety 'C19 H16 N2 O2'
_chemical_formula_sum 'C19 H16 N2 O2'
_chemical_formula_weight 304.34
_chemical_name_common md_hc11
_space_group_crystal_system triclinic
_space_group_IT_number 1
_space_group_name_Hall 'P 1'
_space_group_name_H-M_alt 'P 1'
_atom_sites_solution_hydrogens geom
_audit_update_record
;
2023-11-14 deposited with the CCDC.	2024-07-03 downloaded from the CCDC.
;
_cell_angle_alpha 103.317(3)
_cell_angle_beta 104.368(4)
_cell_angle_gamma 104.813(3)
_cell_formula_units_Z 2
_cell_length_a 7.3522(7)
_cell_length_b 10.6585(10)
_cell_length_c 10.8591(10)
_cell_measurement_reflns_used 9979
_cell_measurement_temperature 150.(2)
_cell_measurement_theta_max 72.9259
_cell_measurement_theta_min 4.5192
_cell_volume 756.72(13)
_computing_cell_refinement 'SAINT V8.38A (Bruker AXS Inc., 2017)'
_computing_data_collection 'Bruker Instrument Service vV6.2.15'
_computing_data_reduction 'SAINT V8.38A (Bruker AXS Inc., 2017)'
_computing_molecular_graphics 'shelXle (C.B. Huebschle, rev 882)'
_computing_structure_refinement 'SHELXL-2017/1 (Sheldrick, 2017)'
_computing_structure_solution 'SHELXT 2014/5 (Sheldrick, 2014)'
_diffrn_ambient_temperature 150.(2)
_diffrn_detector_area_resol_mean 7.3910
_diffrn_measured_fraction_theta_full 0.912
_diffrn_measured_fraction_theta_max 0.912
_diffrn_measurement_device_type 'Bruker D8 QUEST PHOTON II'
_diffrn_radiation_monochromator 'Helixos MX multilayer Optic'
_diffrn_radiation_type 'Cu K\a'
_diffrn_radiation_wavelength 1.54178
_diffrn_reflns_av_R_equivalents 0.0770
_diffrn_reflns_av_unetI/netI 0.0809
_diffrn_reflns_limit_h_max 9
_diffrn_reflns_limit_h_min -8
_diffrn_reflns_limit_k_max 13
_diffrn_reflns_limit_k_min -13
_diffrn_reflns_limit_l_max 13
_diffrn_reflns_limit_l_min -13
_diffrn_reflns_number 14697
_diffrn_reflns_theta_full 73.92
_diffrn_reflns_theta_max 73.92
_diffrn_reflns_theta_min 4.52
_diffrn_source 'Ius Diamond'
_diffrn_source_type Microfocus
_exptl_absorpt_coefficient_mu 0.706
_exptl_absorpt_correction_T_max 0.87
_exptl_absorpt_correction_T_min 0.26
_exptl_absorpt_correction_type multi-scan
_exptl_absorpt_process_details
;
SADABS-2016/2 - Bruker AXS area detector scaling and absorption correction
;
_exptl_crystal_colour 'clear light colourless'
_exptl_crystal_density_diffrn 1.336
_exptl_crystal_density_method 'not measured'
_exptl_crystal_description prism
_exptl_crystal_F_000 320
_exptl_crystal_size_max 0.680
_exptl_crystal_size_mid 0.440
_exptl_crystal_size_min 0.200
_refine_diff_density_max 0.854
_refine_diff_density_min -0.869
_refine_ls_abs_structure_details
;

Flack x determined using 945 quotients [(I+)-(I-)]/[(I+)+(I-)]
(Parsons, Flack and Wagner, Acta Cryst. B69 (2013) 249-259).
;
_refine_ls_abs_structure_Flack 0.2(6)
_refine_ls_extinction_method none
_refine_ls_goodness_of_fit_ref 2.665
_refine_ls_hydrogen_treatment constr
_refine_ls_matrix_type full
_refine_ls_number_parameters 418
_refine_ls_number_reflns 4658
_refine_ls_number_restraints 3
_refine_ls_restrained_S_all 2.664
_refine_ls_R_factor_all 0.2791
_refine_ls_R_factor_gt 0.2662
_refine_ls_shift/su_max 0.173
_refine_ls_shift/su_mean 0.035
_refine_ls_structure_factor_coef Fsqd
_refine_ls_weighting_details 'w=1/[\s^2^(Fo^2^)+(0.2000P)^2^] where P=(Fo^2^+2Fc^2^)/3'
_refine_ls_weighting_scheme calc
_refine_ls_wR_factor_gt 0.5610
_refine_ls_wR_factor_ref 0.5743
_reflns_number_gt 3678
_reflns_number_total 4658
_reflns_threshold_expression 'I > 2\s(I)'
_cod_data_source_file d4gc02655a2.cif
_cod_data_source_block md_hc11
_cod_depositor_comments
;
The following automatic conversions were performed:

data item '_exptl_absorpt_correction_type' value 'Multi-Scan' was
changed to 'multi-scan' in accordance with the
/home/data/users/saulius/crontab/automatic-downloads/rss-feeds/RSC/lib/dictionaries/cif_core.dic
dictionary named 'cif_core.dic' version 2.4.2 last updated on
2011-04-26.

Automatic conversion script
Id: cif_fix_values 8170 2020-07-09 18:12:32Z antanas 

 Adding full bibliography for 7248977.cif.
;
_cod_original_cell_volume 756.72(12)
_cod_database_code 7248977

loop_
_space_group_symop_operation_xyz
'x, y, z'

loop_
_atom_site_type_symbol
_atom_site_label
_atom_site_fract_x
_atom_site_fract_y
_atom_site_fract_z
_atom_site_U_iso_or_equiv
_atom_site_adp_type
_atom_site_calc_flag
_atom_site_refinement_flags_adp
_atom_site_refinement_flags_occupancy
_atom_site_refinement_flags_posn
_atom_site_occupancy
_atom_site_disorder_assembly
_atom_site_disorder_group
O O2 0.8590(19) 0.7721(13) 0.4447(11) 0.050(3) Uani d . . . 1 . .
N N2 1.099(2) 0.9985(14) 0.4023(13) 0.041(3) Uani d . . . 1 . .
C C2 1.122(3) 0.9659(16) -0.2496(16) 0.046(4) Uani d . . . 1 . .
H H2 1.127826 0.962946 -0.33659 0.055 Uiso calc U . R 1 . .
O O1 0.7482(17) 0.6653(11) 0.2262(11) 0.042(2) Uani d . . . 1 . .
N N1 1.214(2) 1.0937(13) 0.2450(13) 0.040(3) Uani d . . . 1 . .
C C1 0.959(3) 0.8764(17) -0.2338(17) 0.052(4) Uani d . . . 1 . .
H H1 0.851888 0.814147 -0.310238 0.062 Uiso calc U . R 1 . .
O O4 0.586(2) 0.9634(11) 0.5694(10) 0.047(3) Uani d . . . 1 . .
N N4 0.240(2) 0.6319(14) 0.3940(13) 0.043(3) Uani d . . . 1 . .
C C4 1.255(2) 1.0639(18) -0.0112(15) 0.046(4) Uani d . . . 1 . .
H H4 1.357097 1.130846 0.065188 0.055 Uiso calc U . R 1 . .
C C3 1.271(3) 1.0570(17) -0.1390(16) 0.046(4) Uani d . . . 1 . .
H H3 1.385557 1.115431 -0.147981 0.055 Uiso calc U . R 1 . .
N N3 0.118(2) 0.5363(13) 0.5487(12) 0.041(3) Uani d . . . 1 . .
O O3 0.465(2) 0.8525(12) 0.3448(10) 0.051(3) Uani d . . . 1 . .
C C7 1.097(2) 0.9788(17) 0.1436(15) 0.040(3) Uani d . . . 1 . .
C C6 0.954(2) 0.8790(14) -0.1087(13) 0.040(3) Uani d . . . 1 . .
H H6 0.848813 0.811825 -0.099855 0.048 Uiso calc U . R 1 . .
C C5 1.096(2) 0.9760(15) 0.0065(13) 0.036(3) Uani d . . . 1 . .
C C8 0.972(2) 0.8724(16) 0.1659(14) 0.040(3) Uani d . . . 1 . .
H H8 0.882643 0.793869 0.094092 0.048 Uiso calc U . R 1 . .
C C9 0.980(2) 0.8845(16) 0.2971(15) 0.038(3) Uani d . . . 1 . .
C C01A -0.125(3) 0.2946(14) 0.3384(15) 0.045(4) Uani d . . . 1 . .
H H01A -0.141743 0.308256 0.424059 0.054 Uiso calc U . R 1 . .
C C19 1.312(2) 1.2478(18) 0.6027(16) 0.046(4) Uani d . . . 1 . .
H H19 1.221058 1.176654 0.618057 0.055 Uiso calc U . R 1 . .
C C20 0.068(3) 0.5583(14) 0.8015(14) 0.045(4) Uani d . . . 1 . .
H H20 -0.034369 0.491049 0.725772 0.054 Uiso calc U . R 1 . .
C C21 0.226(3) 0.6565(15) 0.7866(17) 0.045(4) Uani d . . . 1 . .
C C22 0.069(3) 0.5639(17) 0.9297(16) 0.052(4) Uani d . . . 1 . .
H H22 -0.035046 0.498903 0.941924 0.062 Uiso calc U . R 1 . .
C C23 0.219(3) 0.6629(17) 1.0429(14) 0.047(4) Uani d . . . 1 . .
H H23 0.214497 0.665523 1.130138 0.057 Uiso calc U . R 1 . .
C C24 0.373(2) 0.7566(16) 1.0263(15) 0.044(4) Uani d . . . 1 . .
H H24 0.47196 0.825333 1.102557 0.052 Uiso calc U . R 1 . .
C C25 0.383(3) 0.7509(18) 0.8976(17) 0.048(4) Uani d . . . 1 . .
H H25 0.494862 0.809639 0.886319 0.057 Uiso calc U . R 1 . .
C C26 0.023(3) 0.3807(15) 0.1844(15) 0.046(4) Uani d . . . 1 . .
H H26 0.107187 0.451403 0.164102 0.055 Uiso calc U . R 1 . .
C C27 -0.088(3) 0.2525(19) 0.0866(16) 0.056(4) Uani d . . . 1 . .
H H27 -0.070737 0.236039 0.001257 0.067 Uiso calc U . R 1 . .
C C28 -0.218(3) 0.1524(18) 0.1082(16) 0.049(4) Uani d . . . 1 . .
H H28 -0.299425 0.071036 0.037055 0.059 Uiso calc U . R 1 . .
C C29 -0.232(3) 0.1702(14) 0.2396(14) 0.046(4) Uani d . . . 1 . .
H H29 -0.31313 0.097601 0.259027 0.055 Uiso calc U . R 1 . .
C C30 0.005(3) 0.4004(18) 0.3155(14) 0.043(4) Uani d . . . 1 . .
C C31 0.347(3) 0.7440(17) 0.4938(15) 0.043(4) Uani d . . . 1 . .
C C32 0.475(3) 0.8562(15) 0.4609(13) 0.038(3) Uani d . . . 1 . .
C C33 0.236(3) 0.6489(14) 0.6502(15) 0.046(4) Uani d . . . 1 . .
C C35 0.128(2) 0.5307(15) 0.4242(13) 0.038(3) Uani d . . . 1 . .
C C34 0.350(3) 0.7625(14) 0.6242(15) 0.040(3) Uani d . . . 1 . .
H H34 0.425722 0.84675 0.693026 0.048 Uiso calc U . R 1 . .
C C36 0.718(3) 1.0768(17) 0.5495(19) 0.047(4) Uani d . . . 1 . .
H H36A 0.641281 1.112767 0.485948 0.057 Uiso calc U . R 1 . .
H H36B 0.815491 1.047095 0.512336 0.057 Uiso calc U . R 1 . .
C C37 0.825(3) 1.187(2) 0.685(2) 0.064(6) Uani d . . . 1 . .
H H37A 0.930742 1.258872 0.677227 0.096 Uiso calc U . R 1 . .
H H37B 0.882562 1.146445 0.750677 0.096 Uiso calc U . R 1 . .
H H37C 0.729638 1.225944 0.714002 0.096 Uiso calc U . R 1 . .
C C10 0.863(3) 0.7667(18) 0.3382(17) 0.048(4) Uani d . . . 1 . .
C C12 0.514(3) 0.4430(16) 0.1134(17) 0.050(4) Uani d . . . 1 . .
H H12A 0.414046 0.36612 0.120007 0.075 Uiso calc U . R 1 . .
H H12B 0.615273 0.411131 0.085141 0.075 Uiso calc U . R 1 . .
H H12C 0.449299 0.480718 0.047517 0.075 Uiso calc U . R 1 . .
C C11 0.609(3) 0.5508(15) 0.2464(17) 0.041(3) Uani d . . . 1 . .
H H11A 0.508022 0.580695 0.2787 0.05 Uiso calc U . R 1 . .
H H11B 0.682256 0.516 0.313 0.05 Uiso calc U . R 1 . .
C C15 1.455(2) 1.3355(16) 0.4529(16) 0.044(4) Uani d . . . 1 . .
H H15 1.461497 1.32687 0.365236 0.053 Uiso calc U . R 1 . .
C C14 1.327(2) 1.2283(15) 0.4784(15) 0.039(3) Uani d . . . 1 . .
C C13 1.207(2) 1.1002(16) 0.3661(15) 0.039(3) Uani d . . . 1 . .
C C17 1.552(2) 1.4717(16) 0.6816(15) 0.043(3) Uani d . . . 1 . .
H H17 1.626926 1.555269 0.751381 0.052 Uiso calc U . R 1 . .
C C16 1.572(3) 1.4555(18) 0.560(2) 0.053(4) Uani d . . . 1 . .
H H16 1.665649 1.525773 0.545493 0.063 Uiso calc U . R 1 . .
C C18 1.421(3) 1.3654(16) 0.7074(15) 0.044(3) Uani d . . . 1 . .
H H18 1.408393 1.375266 0.793908 0.053 Uiso calc U . R 1 . .

loop_
_atom_site_aniso_label
_atom_site_aniso_U_11
_atom_site_aniso_U_22
_atom_site_aniso_U_33
_atom_site_aniso_U_12
_atom_site_aniso_U_13
_atom_site_aniso_U_23
O2 0.049(7) 0.056(7) 0.037(5) -0.001(5) 0.020(5) 0.013(5)
N2 0.040(7) 0.046(7) 0.033(6) 0.002(6) 0.021(5) 0.009(5)
C2 0.068(11) 0.049(8) 0.034(6) 0.021(8) 0.029(8) 0.022(6)
O1 0.039(6) 0.044(6) 0.031(5) -0.005(4) 0.012(4) 0.011(4)
N1 0.038(6) 0.042(6) 0.034(6) 0.003(5) 0.017(5) 0.008(5)
C1 0.075(11) 0.046(8) 0.030(7) 0.017(8) 0.019(7) 0.006(6)
O4 0.063(7) 0.039(5) 0.026(4) -0.005(5) 0.021(5) 0.004(4)
N4 0.051(8) 0.044(7) 0.027(6) 0.002(6) 0.015(5) 0.013(5)
C4 0.026(6) 0.064(8) 0.033(6) 0.000(6) 0.013(5) 0.003(5)
C3 0.047(8) 0.054(8) 0.042(7) 0.003(7) 0.026(7) 0.026(7)
N3 0.049(7) 0.047(7) 0.025(6) 0.005(5) 0.017(5) 0.012(5)
O3 0.067(8) 0.051(6) 0.024(5) -0.002(5) 0.019(5) 0.012(4)
C7 0.024(6) 0.062(9) 0.031(7) 0.010(6) 0.012(5) 0.008(6)
C6 0.047(8) 0.035(7) 0.025(6) -0.002(6) 0.011(5) 0.004(5)
C5 0.033(6) 0.050(7) 0.022(5) 0.010(5) 0.010(5) 0.006(5)
C8 0.040(7) 0.049(7) 0.028(6) 0.009(6) 0.017(5) 0.009(5)
C9 0.031(6) 0.045(8) 0.030(6) 0.005(6) 0.011(5) 0.004(6)
C01A 0.060(10) 0.037(7) 0.029(6) 0.005(7) 0.016(6) 0.004(5)
C19 0.038(8) 0.059(9) 0.032(7) -0.003(6) 0.017(6) 0.013(6)
C20 0.078(11) 0.024(5) 0.034(6) 0.002(6) 0.025(7) 0.018(4)
C21 0.058(9) 0.037(7) 0.038(8) -0.001(6) 0.026(7) 0.016(6)
C22 0.064(11) 0.051(8) 0.029(6) 0.001(8) 0.023(7) 0.002(6)
C23 0.048(9) 0.055(8) 0.026(6) -0.003(7) 0.018(6) 0.006(5)
C24 0.037(7) 0.048(8) 0.034(7) -0.006(6) 0.016(6) 0.009(6)
C25 0.040(8) 0.060(9) 0.041(8) 0.003(7) 0.025(7) 0.012(6)
C26 0.067(11) 0.037(7) 0.028(6) 0.011(7) 0.017(7) 0.003(5)
C27 0.066(10) 0.057(9) 0.029(6) 0.004(8) 0.022(7) -0.001(6)
C28 0.056(10) 0.048(8) 0.038(8) 0.009(7) 0.018(7) 0.008(6)
C29 0.059(10) 0.034(7) 0.029(7) -0.005(6) 0.015(7) 0.003(6)
C30 0.041(9) 0.055(9) 0.026(7) 0.015(7) 0.011(6) 0.004(6)
C31 0.055(9) 0.045(8) 0.028(7) 0.004(7) 0.025(6) 0.015(6)
C32 0.049(8) 0.040(7) 0.023(6) 0.004(6) 0.019(5) 0.015(5)
C33 0.071(10) 0.030(6) 0.032(7) -0.003(6) 0.027(7) 0.013(5)
C35 0.044(7) 0.042(7) 0.023(6) 0.000(6) 0.013(5) 0.012(5)
C34 0.050(8) 0.031(6) 0.032(7) -0.003(6) 0.017(6) 0.012(5)
C36 0.046(9) 0.044(7) 0.047(8) 0.001(6) 0.019(7) 0.017(6)
C37 0.048(9) 0.056(10) 0.059(11) -0.009(7) 0.023(8) -0.013(8)
C10 0.044(8) 0.048(8) 0.037(7) 0.005(7) 0.015(6) -0.004(6)
C12 0.065(11) 0.039(7) 0.043(8) 0.012(7) 0.017(7) 0.013(6)
C11 0.043(8) 0.036(6) 0.042(7) 0.000(6) 0.020(6) 0.014(5)
C15 0.035(7) 0.059(9) 0.039(7) 0.002(7) 0.022(6) 0.019(7)
C14 0.036(7) 0.042(7) 0.037(7) -0.001(6) 0.018(6) 0.016(6)
C13 0.037(7) 0.047(8) 0.039(8) 0.014(6) 0.022(6) 0.015(6)
C17 0.038(7) 0.039(7) 0.037(7) -0.002(6) 0.006(6) 0.004(5)
C16 0.034(8) 0.058(10) 0.056(10) 0.000(7) 0.019(7) 0.013(8)
C18 0.053(9) 0.046(8) 0.033(7) 0.014(7) 0.013(6) 0.016(6)

loop_
_atom_type_symbol
_atom_type_description
_atom_type_scat_dispersion_real
_atom_type_scat_dispersion_imag
_atom_type_scat_source
C C 0.0181 0.0091 'International Tables Vol C Tables 4.2.6.8 and 6.1.1.4'
H H 0.0000 0.0000 'International Tables Vol C Tables 4.2.6.8 and 6.1.1.4'
N N 0.0311 0.0180 'International Tables Vol C Tables 4.2.6.8 and 6.1.1.4'
O O 0.0492 0.0322 'International Tables Vol C Tables 4.2.6.8 and 6.1.1.4'

loop_
_geom_angle_atom_site_label_1
_geom_angle_atom_site_label_2
_geom_angle_atom_site_label_3
_geom_angle_site_symmetry_1
_geom_angle_site_symmetry_3
_geom_angle
_geom_angle_publ_flag
C9 N2 C13 . . 113.9(13) ?
C3 C2 C1 . . 119.3(13) ?
C3 C2 H2 . . 120.3 ?
C1 C2 H2 . . 120.3 ?
C10 O1 C11 . . 114.6(12) ?
C13 N1 C7 . . 118.1(13) ?
C6 C1 C2 . . 119.9(16) ?
C6 C1 H1 . . 120.0 ?
C2 C1 H1 . . 120.0 ?
C32 O4 C36 . . 116.9(11) ?
C31 N4 C35 . . 116.2(12) ?
C5 C4 C3 . . 122.0(13) ?
C5 C4 H4 . . 119.0 ?
C3 C4 H4 . . 119.0 ?
C2 C3 C4 . . 119.4(12) ?
C2 C3 H3 . . 120.3 ?
C4 C3 H3 . . 120.3 ?
C33 N3 C35 . . 117.7(12) ?
N1 C7 C8 . . 121.0(12) ?
N1 C7 C5 . . 117.7(13) ?
C8 C7 C5 . . 121.2(13) ?
C1 C6 C5 . . 122.6(14) ?
C1 C6 H6 . . 118.7 ?
C5 C6 H6 . . 118.7 ?
C4 C5 C6 . . 116.4(12) ?
C4 C5 C7 . . 119.5(12) ?
C6 C5 C7 . . 123.7(12) ?
C7 C8 C9 . . 117.4(14) ?
C7 C8 H8 . . 121.3 ?
C9 C8 H8 . . 121.3 ?
N2 C9 C8 . . 123.0(14) ?
N2 C9 C10 . . 114.1(13) ?
C8 C9 C10 . . 122.8(13) ?
C29 C01A C30 . . 121.8(13) ?
C29 C01A H01A . . 119.1 ?
C30 C01A H01A . . 119.1 ?
C14 C19 C18 . . 123.2(13) ?
C14 C19 H19 . . 118.4 ?
C18 C19 H19 . . 118.4 ?
C22 C20 C21 . . 117.7(14) ?
C22 C20 H20 . . 121.2 ?
C21 C20 H20 . . 121.2 ?
C25 C21 C20 . . 121.5(13) ?
C25 C21 C33 . . 118.9(13) ?
C20 C21 C33 . . 119.2(14) ?
C20 C22 C23 . . 121.9(14) ?
C20 C22 H22 . . 119.1 ?
C23 C22 H22 . . 119.0 ?
C24 C23 C22 . . 119.5(13) ?
C24 C23 H23 . . 120.2 ?
C22 C23 H23 . . 120.2 ?
C23 C24 C25 . . 120.6(14) ?
C23 C24 H24 . . 119.7 ?
C25 C24 H24 . . 119.7 ?
C21 C25 C24 . . 118.4(12) ?
C21 C25 H25 . . 120.8 ?
C24 C25 H25 . . 120.8 ?
C27 C26 C30 . . 117.5(14) ?
C27 C26 H26 . . 121.2 ?
C30 C26 H26 . . 121.2 ?
C28 C27 C26 . . 123.4(14) ?
C28 C27 H27 . . 118.3 ?
C26 C27 H27 . . 118.4 ?
C27 C28 C29 . . 119.0(14) ?
C27 C28 H28 . . 120.5 ?
C29 C28 H28 . . 120.5 ?
C01A C29 C28 . . 119.3(14) ?
C01A C29 H29 . . 120.4 ?
C28 C29 H29 . . 120.3 ?
C01A C30 C26 . . 118.7(13) ?
C01A C30 C35 . . 121.6(12) ?
C26 C30 C35 . . 119.7(14) ?
N4 C31 C34 . . 124.5(13) ?
N4 C31 C32 . . 116.3(11) ?
C34 C31 C32 . . 119.1(14) ?
O3 C32 O4 . . 124.8(13) ?
O3 C32 C31 . . 122.7(14) ?
O4 C32 C31 . . 112.2(11) ?
N3 C33 C34 . . 120.0(13) ?
N3 C33 C21 . . 118.2(11) ?
C34 C33 C21 . . 121.5(13) ?
N4 C35 N3 . . 125.0(13) ?
N4 C35 C30 . . 118.8(12) ?
N3 C35 C30 . . 116.2(12) ?
C31 C34 C33 . . 116.3(14) ?
C31 C34 H34 . . 121.8 ?
C33 C34 H34 . . 121.9 ?
O4 C36 C37 . . 107.7(14) ?
O4 C36 H36A . . 110.2 ?
C37 C36 H36A . . 110.2 ?
O4 C36 H36B . . 110.2 ?
C37 C36 H36B . . 110.2 ?
H36A C36 H36B . . 108.5 ?
C36 C37 H37A . . 109.5 ?
C36 C37 H37B . . 109.5 ?
H37A C37 H37B . . 109.5 ?
C36 C37 H37C . . 109.5 ?
H37A C37 H37C . . 109.5 ?
H37B C37 H37C . . 109.5 ?
O2 C10 O1 . . 125.9(17) ?
O2 C10 C9 . . 126.0(14) ?
O1 C10 C9 . . 107.6(14) ?
C11 C12 H12A . . 109.5 ?
C11 C12 H12B . . 109.4 ?
H12A C12 H12B . . 109.5 ?
C11 C12 H12C . . 109.5 ?
H12A C12 H12C . . 109.5 ?
H12B C12 H12C . . 109.5 ?
O1 C11 C12 . . 106.0(12) ?
O1 C11 H11A . . 110.5 ?
C12 C11 H11A . . 110.5 ?
O1 C11 H11B . . 110.5 ?
C12 C11 H11B . . 110.6 ?
H11A C11 H11B . . 108.7 ?
C16 C15 C14 . . 118.7(13) ?
C16 C15 H15 . . 120.6 ?
C14 C15 H15 . . 120.6 ?
C19 C14 C15 . . 118.9(14) ?
C19 C14 C13 . . 122.4(11) ?
C15 C14 C13 . . 118.6(12) ?
N1 C13 N2 . . 126.4(15) ?
N1 C13 C14 . . 119.1(13) ?
N2 C13 C14 . . 114.4(12) ?
C16 C17 C18 . . 120.8(13) ?
C16 C17 H17 . . 119.6 ?
C18 C17 H17 . . 119.6 ?
C17 C16 C15 . . 120.6(14) ?
C17 C16 H16 . . 119.7 ?
C15 C16 H16 . . 119.7 ?
C19 C18 C17 . . 117.5(13) ?
C19 C18 H18 . . 121.2 ?
C17 C18 H18 . . 121.3 ?

loop_
_geom_bond_atom_site_label_1
_geom_bond_atom_site_label_2
_geom_bond_site_symmetry_2
_geom_bond_distance
_geom_bond_publ_flag
O2 C10 . 1.15(2) ?
N2 C9 . 1.367(18) ?
N2 C13 . 1.37(2) ?
C2 C3 . 1.36(2) ?
C2 C1 . 1.40(3) ?
C2 H2 . 0.95 ?
O1 C10 . 1.334(19) ?
O1 C11 . 1.475(15) ?
N1 C13 . 1.314(19) ?
N1 C7 . 1.349(19) ?
C1 C6 . 1.36(2) ?
C1 H1 . 0.95 ?
O4 C32 . 1.336(17) ?
O4 C36 . 1.441(18) ?
N4 C31 . 1.31(2) ?
N4 C35 . 1.337(19) ?
C4 C5 . 1.388(19) ?
C4 C3 . 1.41(2) ?
C4 H4 . 0.95 ?
C3 H3 . 0.95 ?
N3 C33 . 1.34(2) ?
N3 C35 . 1.361(16) ?
O3 C32 . 1.236(16) ?
C7 C8 . 1.38(2) ?
C7 C5 . 1.480(18) ?
C6 C5 . 1.388(17) ?
C6 H6 . 0.95 ?
C8 C9 . 1.38(2) ?
C8 H8 . 0.95 ?
C9 C10 . 1.55(2) ?
C01A C29 . 1.385(18) ?
C01A C30 . 1.40(2) ?
C01A H01A . 0.95 ?
C19 C14 . 1.35(2) ?
C19 C18 . 1.37(2) ?
C19 H19 . 0.95 ?
C20 C22 . 1.378(19) ?
C20 C21 . 1.420(18) ?
C20 H20 . 0.95 ?
C21 C25 . 1.40(2) ?
C21 C33 . 1.487(18) ?
C22 C23 . 1.41(2) ?
C22 H22 . 0.95 ?
C23 C24 . 1.384(19) ?
C23 H23 . 0.95 ?
C24 C25 . 1.41(2) ?
C24 H24 . 0.95 ?
C25 H25 . 0.95 ?
C26 C27 . 1.41(2) ?
C26 C30 . 1.435(19) ?
C26 H26 . 0.95 ?
C27 C28 . 1.35(3) ?
C27 H27 . 0.95 ?
C28 C29 . 1.43(2) ?
C28 H28 . 0.95 ?
C29 H29 . 0.95 ?
C30 C35 . 1.487(19) ?
C31 C34 . 1.38(2) ?
C31 C32 . 1.496(18) ?
C33 C34 . 1.417(17) ?
C34 H34 . 0.95 ?
C36 C37 . 1.52(2) ?
C36 H36A . 0.99 ?
C36 H36B . 0.99 ?
C37 H37A . 0.98 ?
C37 H37B . 0.98 ?
C37 H37C . 0.98 ?
C12 C11 . 1.49(2) ?
C12 H12A . 0.98 ?
C12 H12B . 0.98 ?
C12 H12C . 0.98 ?
C11 H11A . 0.99 ?
C11 H11B . 0.99 ?
C15 C16 . 1.41(2) ?
C15 C14 . 1.411(17) ?
C15 H15 . 0.95 ?
C14 C13 . 1.49(2) ?
C17 C16 . 1.34(3) ?
C17 C18 . 1.42(2) ?
C17 H17 . 0.95 ?
C16 H16 . 0.95 ?
C18 H18 . 0.95 ?

loop_
_geom_torsion_atom_site_label_1
_geom_torsion_atom_site_label_2
_geom_torsion_atom_site_label_3
_geom_torsion_atom_site_label_4
_geom_torsion_site_symmetry_1
_geom_torsion_site_symmetry_2
_geom_torsion_site_symmetry_3
_geom_torsion_site_symmetry_4
_geom_torsion
_geom_torsion_publ_flag
C3 C2 C1 C6 . . . . -2.(3) ?
C1 C2 C3 C4 . . . . -3.(3) ?
C5 C4 C3 C2 . . . . 3.(3) ?
C13 N1 C7 C8 . . . . 1.(2) ?
C13 N1 C7 C5 . . . . 176.1(13) ?
C2 C1 C6 C5 . . . . 6.(3) ?
C3 C4 C5 C6 . . . . 1.(2) ?
C3 C4 C5 C7 . . . . 173.9(15) ?
C1 C6 C5 C4 . . . . -6.(2) ?
C1 C6 C5 C7 . . . . -178.2(15) ?
N1 C7 C5 C4 . . . . 22.(2) ?
C8 C7 C5 C4 . . . . -162.9(16) ?
N1 C7 C5 C6 . . . . -165.4(15) ?
C8 C7 C5 C6 . . . . 9.(2) ?
N1 C7 C8 C9 . . . . -4.(2) ?
C5 C7 C8 C9 . . . . -178.9(15) ?
C13 N2 C9 C8 . . . . 1.(2) ?
C13 N2 C9 C10 . . . . 177.8(15) ?
C7 C8 C9 N2 . . . . 3.(2) ?
C7 C8 C9 C10 . . . . -173.6(16) ?
C22 C20 C21 C25 . . . . 4.(3) ?
C22 C20 C21 C33 . . . . 176.7(16) ?
C21 C20 C22 C23 . . . . 0.(3) ?
C20 C22 C23 C24 . . . . -1.(3) ?
C22 C23 C24 C25 . . . . -2.(3) ?
C20 C21 C25 C24 . . . . -7.(3) ?
C33 C21 C25 C24 . . . . -179.6(16) ?
C23 C24 C25 C21 . . . . 6.(3) ?
C30 C26 C27 C28 . . . . 4.(3) ?
C26 C27 C28 C29 . . . . -6.(3) ?
C30 C01A C29 C28 . . . . -4.(3) ?
C27 C28 C29 C01A . . . . 6.(3) ?
C29 C01A C30 C26 . . . . 2.(3) ?
C29 C01A C30 C35 . . . . -176.3(17) ?
C27 C26 C30 C01A . . . . -2.(3) ?
C27 C26 C30 C35 . . . . 176.5(17) ?
C35 N4 C31 C34 . . . . 0.(3) ?
C35 N4 C31 C32 . . . . 178.6(17) ?
C36 O4 C32 O3 . . . . -7.(3) ?
C36 O4 C32 C31 . . . . 179.0(16) ?
N4 C31 C32 O3 . . . . 9.(3) ?
C34 C31 C32 O3 . . . . -172.8(18) ?
N4 C31 C32 O4 . . . . -176.9(15) ?
C34 C31 C32 O4 . . . . 2.(2) ?
C35 N3 C33 C34 . . . . 6.(3) ?
C35 N3 C33 C21 . . . . 179.8(16) ?
C25 C21 C33 N3 . . . . 161.3(18) ?
C20 C21 C33 N3 . . . . -12.(3) ?
C25 C21 C33 C34 . . . . -25.(3) ?
C20 C21 C33 C34 . . . . 161.4(17) ?
C31 N4 C35 N3 . . . . 0.(3) ?
C31 N4 C35 C30 . . . . -179.4(15) ?
C33 N3 C35 N4 . . . . -4.(3) ?
C33 N3 C35 C30 . . . . 176.0(15) ?
C01A C30 C35 N4 . . . . -175.2(17) ?
C26 C30 C35 N4 . . . . 6.(2) ?
C01A C30 C35 N3 . . . . 5.(2) ?
C26 C30 C35 N3 . . . . -173.5(16) ?
N4 C31 C34 C33 . . . . 3.(3) ?
C32 C31 C34 C33 . . . . -175.8(17) ?
N3 C33 C34 C31 . . . . -6.(3) ?
C21 C33 C34 C31 . . . . -179.1(17) ?
C32 O4 C36 C37 . . . . 179.0(16) ?
C11 O1 C10 O2 . . . . -1.(3) ?
C11 O1 C10 C9 . . . . -173.4(13) ?
N2 C9 C10 O2 . . . . 6.(3) ?
C8 C9 C10 O2 . . . . -177.(2) ?
N2 C9 C10 O1 . . . . 177.5(14) ?
C8 C9 C10 O1 . . . . -5.(2) ?
C10 O1 C11 C12 . . . . -173.6(16) ?
C18 C19 C14 C15 . . . . -3.(3) ?
C18 C19 C14 C13 . . . . -179.8(16) ?
C16 C15 C14 C19 . . . . 4.(3) ?
C16 C15 C14 C13 . . . . -178.5(16) ?
C7 N1 C13 N2 . . . . 3.(2) ?
C7 N1 C13 C14 . . . . -177.1(13) ?
C9 N2 C13 N1 . . . . -4.(2) ?
C9 N2 C13 C14 . . . . 176.2(12) ?
C19 C14 C13 N1 . . . . 172.9(17) ?
C15 C14 C13 N1 . . . . -4.(2) ?
C19 C14 C13 N2 . . . . -7.(2) ?
C15 C14 C13 N2 . . . . 175.5(16) ?
C18 C17 C16 C15 . . . . 3.(3) ?
C14 C15 C16 C17 . . . . -5.(3) ?
C14 C19 C18 C17 . . . . 1.(3) ?
C16 C17 C18 C19 . . . . -2.(3) ?
